data_4314510
loop_
_publ_author_name
'Robert T. Butcher'
'Mark M. Turnbull'
'Christopher P. Landee'
'Alex Shapiro'
'Fan Xiao'
'David Garrett'
'Ward T. Robinson'
'Brendan Twamley'

_publ_contact_author_address
;Carlson School of Chemistry and Biochemistry
Clark University
950 Main St.
Worcester, MA  01610
;
_publ_contact_author_email mturnbull
_publ_contact_author_fax 508-793-8861
_publ_contact_author_name 'Mark M. Turnbull'
_publ_contact_author_phone 508-793-7167
_publ_section_title
;
 Crystal Structure and Magnetism of a Well Isolated 2D-Quantum Heisenberg
 Antiferromagnet, (Quinolinium)2CuBr4.2H2O, and Its Anhydrous Form
;
_journal_name_full 'Inorganic Chemistry'
_journal_page_first 427
_journal_page_last 434
_journal_paper_doi 10.1021/ic901216g
_journal_volume 49
_journal_year 2010
_chemical_formula_moiety '2(C9 H8 N), Br4 Cu, 2(H2 O)'
_chemical_formula_sum 'C18 H20 Br4 Cu N2 O2'
_chemical_formula_weight 679.54
_chemical_name_common '2(C9 H8 N), Br4 Cu, 2(H2 O)'
_chemical_name_systematic
; 
 bis(quinolinium) tetrabromocuprate dihydrate
;
_space_group_IT_number 15
_symmetry_cell_setting monoclinic
_symmetry_space_group_name_Hall '-C 2yc'
_symmetry_space_group_name_H-M 'C 1 2/c 1'
_atom_sites_solution_hydrogens geom
_atom_sites_solution_primary direct
_atom_sites_solution_secondary difmap
_audit_creation_method SHELXL-97
_cell_angle_alpha 90.00
_cell_angle_beta 100.3220(10)
_cell_angle_gamma 90.00
_cell_formula_units_Z 4
_cell_length_a 12.3323(7)
_cell_length_b 9.7972(6)
_cell_length_c 18.6504(11)
_cell_measurement_reflns_used 5392
_cell_measurement_temperature 87(2)
_cell_measurement_theta_max 30.02
_cell_measurement_theta_min 2.67
_cell_volume 2216.9(2)
_computing_cell_refinement 'Bruker SAINT+ v. 6.45a'
_computing_data_collection 'Bruker SMART v. 5.626'
_computing_data_reduction 'Bruker SAINT+ v. 6.45a'
_computing_molecular_graphics 'XP, Bruker SHELXTL v. 6.12'
_computing_publication_material 'XCIF, Bruker SHELXTL v. 6.12'
_computing_structure_refinement 'SHELXL-97 (Sheldrick, 1997)'
_computing_structure_solution 'SHELXS-97 (Sheldrick, 1990)'
_diffrn_ambient_temperature 87(2)
_diffrn_detector_area_resol_mean 8.3
_diffrn_measured_fraction_theta_full 0.999
_diffrn_measured_fraction_theta_max 0.999
_diffrn_measurement_device_type 'Bruker/Siemens SMART APEX'
_diffrn_measurement_method '\w scans'
_diffrn_radiation_monochromator graphite
_diffrn_radiation_source 'fine-focus sealed tube'
_diffrn_radiation_type MoK\a
_diffrn_radiation_wavelength 0.71073
_diffrn_reflns_av_R_equivalents 0.0256
_diffrn_reflns_av_sigmaI/netI 0.0170
_diffrn_reflns_limit_h_max 14
_diffrn_reflns_limit_h_min -14
_diffrn_reflns_limit_k_max 11
_diffrn_reflns_limit_k_min -11
_diffrn_reflns_limit_l_max 22
_diffrn_reflns_limit_l_min -22
_diffrn_reflns_number 11958
_diffrn_reflns_theta_full 25.25
_diffrn_reflns_theta_max 25.25
_diffrn_reflns_theta_min 2.22
_diffrn_standards_number 0
_exptl_absorpt_coefficient_mu 8.210
_exptl_absorpt_correction_T_max 0.3196
_exptl_absorpt_correction_T_min 0.1299
_exptl_absorpt_correction_type multi-scan
_exptl_absorpt_process_details 'SADABS; Bruker, 2004'
_exptl_crystal_colour black
_exptl_crystal_density_diffrn 2.036
_exptl_crystal_density_method 'not measured'
_exptl_crystal_description block
_exptl_crystal_F_000 1308
_exptl_crystal_size_max 0.42
_exptl_crystal_size_mid 0.26
_exptl_crystal_size_min 0.18
_refine_diff_density_max 2.076
_refine_diff_density_min -0.603
_refine_diff_density_rms 0.102
_refine_ls_extinction_method none
_refine_ls_goodness_of_fit_ref 1.059
_refine_ls_hydrogen_treatment mixed
_refine_ls_matrix_type full
_refine_ls_number_parameters 132
_refine_ls_number_reflns 2013
_refine_ls_number_restraints 0
_refine_ls_restrained_S_all 1.059
_refine_ls_R_factor_all 0.0261
_refine_ls_R_factor_gt 0.0246
_refine_ls_shift/su_max 0.001
_refine_ls_shift/su_mean 0.000
_refine_ls_structure_factor_coef Fsqd
_refine_ls_weighting_details 'calc w=1/[\s^2^(Fo^2^)+(0.0318P)^2^+10.7375P] where P=(Fo^2^+2Fc^2^)/3'
_refine_ls_weighting_scheme calc
_refine_ls_wR_factor_gt 0.0611
_refine_ls_wR_factor_ref 0.0618
_reflns_number_gt 1922
_reflns_number_total 2013
_reflns_threshold_expression >2sigma(I)
_cod_data_source_file ic901216g_si_002.cif
_cod_data_source_block bt776
_cod_depositor_comments
;
The following automatic conversions were performed:

'_symmetry_cell_setting' value 'Monoclinic' changed to 'monoclinic'
according to the built-in table from CIF Core dictionary named
'cif_core.dic' version 2.4.1 from 2010-06-29.

Automatic conversion script
Id: cif_fix_values 1646 2011-03-28 12:23:43Z adriana 
;
_cod_database_code 4314510

loop_
_symmetry_equiv_pos_as_xyz
'x, y, z'
'-x, y, -z+1/2'
'x+1/2, y+1/2, z'
'-x+1/2, y+1/2, -z+1/2'
'-x, -y, -z'
'x, -y, z-1/2'
'-x+1/2, -y+1/2, -z'
'x+1/2, -y+1/2, z-1/2'

loop_
_atom_site_label
_atom_site_type_symbol
_atom_site_fract_x
_atom_site_fract_y
_atom_site_fract_z
_atom_site_U_iso_or_equiv
_atom_site_adp_type
_atom_site_occupancy
_atom_site_symmetry_multiplicity
_atom_site_calc_flag
_atom_site_refinement_flags
_atom_site_disorder_assembly
_atom_site_disorder_group
Cu1 Cu 0.0000 0.63817(5) 0.2500 0.01412(13) Uani 1 2 d S . .
Br1 Br 0.06835(2) 0.53162(3) 0.154534(17) 0.01985(11) Uani 1 1 d . . .
Br2 Br 0.16171(2) 0.75967(3) 0.308942(16) 0.01798(10) Uani 1 1 d . . .
N1 N 0.5617(2) 0.6453(3) 0.40107(14) 0.0167(5) Uani 1 1 d . . .
H1 H 0.590(3) 0.633(4) 0.367(2) 0.020 Uiso 1 1 d . . .
C2 C 0.4600(3) 0.6946(3) 0.39283(17) 0.0178(6) Uani 1 1 d . . .
H2 H 0.4191 0.7097 0.3453 0.021 Uiso 1 1 calc R . .
C3 C 0.4129(3) 0.7242(3) 0.45349(18) 0.0195(7) Uani 1 1 d . . .
H3 H 0.3400 0.7591 0.4475 0.023 Uiso 1 1 calc R . .
C4 C 0.4723(3) 0.7028(3) 0.52161(17) 0.0176(6) Uani 1 1 d . . .
H4 H 0.4406 0.7233 0.5632 0.021 Uiso 1 1 calc R . .
C5 C 0.5809(3) 0.6501(3) 0.53073(17) 0.0155(6) Uani 1 1 d . . .
C6 C 0.6479(3) 0.6262(3) 0.59985(17) 0.0187(6) Uani 1 1 d . . .
H6 H 0.6199 0.6450 0.6431 0.022 Uiso 1 1 calc R . .
C7 C 0.7523(3) 0.5764(3) 0.60440(18) 0.0222(7) Uani 1 1 d . . .
H7 H 0.7970 0.5616 0.6508 0.027 Uiso 1 1 calc R . .
C8 C 0.7944(3) 0.5466(3) 0.5405(2) 0.0222(7) Uani 1 1 d . . .
H8 H 0.8669 0.5110 0.5446 0.027 Uiso 1 1 calc R . .
C9 C 0.7328(3) 0.5679(3) 0.47291(18) 0.0200(7) Uani 1 1 d . . .
H9 H 0.7618 0.5475 0.4303 0.024 Uiso 1 1 calc R . .
C10 C 0.6252(3) 0.6209(3) 0.46772(17) 0.0166(6) Uani 1 1 d . . .
O1 O 0.3536(2) 0.5941(3) 0.22292(13) 0.0211(5) Uani 1 1 d . . .
H1A H 0.296(4) 0.620(4) 0.221(2) 0.025 Uiso 1 1 d . . .
H2A H 0.348(3) 0.519(5) 0.222(2) 0.025 Uiso 1 1 d . . .

loop_
_atom_site_aniso_label
_atom_site_aniso_U_11
_atom_site_aniso_U_22
_atom_site_aniso_U_33
_atom_site_aniso_U_23
_atom_site_aniso_U_13
_atom_site_aniso_U_12
Cu1 0.0114(3) 0.0168(3) 0.0145(3) 0.000 0.00329(19) 0.000
Br1 0.01725(18) 0.02084(18) 0.02290(18) -0.00612(12) 0.00746(13) -0.00037(12)
Br2 0.01451(17) 0.02093(18) 0.01833(17) -0.00262(12) 0.00248(12) -0.00355(11)
N1 0.0214(14) 0.0161(13) 0.0139(13) -0.0008(10) 0.0072(11) -0.0019(11)
C2 0.0209(16) 0.0145(15) 0.0165(15) 0.0017(12) -0.0012(12) -0.0024(12)
C3 0.0180(16) 0.0151(15) 0.0257(17) -0.0007(13) 0.0046(13) -0.0010(12)
C4 0.0208(16) 0.0129(15) 0.0202(16) -0.0026(12) 0.0069(13) -0.0029(12)
C5 0.0187(15) 0.0111(14) 0.0171(15) 0.0000(11) 0.0045(12) -0.0030(11)
C6 0.0245(17) 0.0134(15) 0.0186(15) -0.0008(12) 0.0050(13) -0.0042(12)
C7 0.0257(17) 0.0153(16) 0.0233(17) 0.0038(13) -0.0015(13) -0.0036(13)
C8 0.0171(16) 0.0153(16) 0.0337(19) -0.0003(13) 0.0033(14) -0.0010(12)
C9 0.0196(16) 0.0170(15) 0.0249(17) -0.0019(13) 0.0080(13) -0.0013(13)
C10 0.0199(16) 0.0115(14) 0.0190(15) -0.0004(12) 0.0048(12) -0.0038(12)
O1 0.0176(12) 0.0244(13) 0.0223(12) -0.0018(10) 0.0062(10) -0.0006(10)

loop_
_atom_type_symbol
_atom_type_description
_atom_type_scat_dispersion_real
_atom_type_scat_dispersion_imag
_atom_type_scat_source
C C 0.0033 0.0016 'International Tables Vol C Tables 4.2.6.8 and 6.1.1.4'
H H 0.0000 0.0000 'International Tables Vol C Tables 4.2.6.8 and 6.1.1.4'
N N 0.0061 0.0033 'International Tables Vol C Tables 4.2.6.8 and 6.1.1.4'
Cu Cu 0.3201 1.2651 'International Tables Vol C Tables 4.2.6.8 and 6.1.1.4'
Br Br -0.2901 2.4595 'International Tables Vol C Tables 4.2.6.8 and 6.1.1.4'
O O 0.0106 0.0060 'International Tables Vol C Tables 4.2.6.8 and 6.1.1.4'

loop_
_geom_angle_atom_site_label_1
_geom_angle_atom_site_label_2
_geom_angle_atom_site_label_3
_geom_angle
_geom_angle_site_symmetry_1
_geom_angle_site_symmetry_3
_geom_angle_publ_flag
Br1 Cu1 Br1 127.18(3) 2 . ?
Br1 Cu1 Br2 104.702(11) 2 . ?
Br1 Cu1 Br2 100.677(11) . . ?
Br1 Cu1 Br2 100.677(11) 2 2 ?
Br1 Cu1 Br2 104.701(11) . 2 ?
Br2 Cu1 Br2 120.85(3) . 2 ?
C2 N1 C10 123.0(3) . . ?
C2 N1 H1 121(3) . . ?
C10 N1 H1 116(3) . . ?
N1 C2 C3 120.3(3) . . ?
N1 C2 H2 119.8 . . ?
C3 C2 H2 119.8 . . ?
C4 C3 C2 119.5(3) . . ?
C4 C3 H3 120.2 . . ?
C2 C3 H3 120.2 . . ?
C3 C4 C5 120.4(3) . . ?
C3 C4 H4 119.8 . . ?
C5 C4 H4 119.8 . . ?
C10 C5 C4 118.2(3) . . ?
C10 C5 C6 118.3(3) . . ?
C4 C5 C6 123.5(3) . . ?
C7 C6 C5 120.2(3) . . ?
C7 C6 H6 119.9 . . ?
C5 C6 H6 119.9 . . ?
C6 C7 C8 120.4(3) . . ?
C6 C7 H7 119.8 . . ?
C8 C7 H7 119.8 . . ?
C9 C8 C7 121.3(3) . . ?
C9 C8 H8 119.4 . . ?
C7 C8 H8 119.4 . . ?
C8 C9 C10 118.7(3) . . ?
C8 C9 H9 120.7 . . ?
C10 C9 H9 120.7 . . ?
N1 C10 C5 118.5(3) . . ?
N1 C10 C9 120.3(3) . . ?
C5 C10 C9 121.1(3) . . ?
H1A O1 H2A 105(5) . . ?

loop_
_geom_bond_atom_site_label_1
_geom_bond_atom_site_label_2
_geom_bond_distance
_geom_bond_site_symmetry_2
_geom_bond_publ_flag
Cu1 Br1 2.3469(4) 2 ?
Cu1 Br1 2.3469(4) . ?
Cu1 Br2 2.4118(4) . ?
Cu1 Br2 2.4118(4) 2 ?
N1 C2 1.328(4) . ?
N1 C10 1.366(4) . ?
N1 H1 0.79(4) . ?
C2 C3 1.391(5) . ?
C2 H2 0.9500 . ?
C3 C4 1.364(5) . ?
C3 H3 0.9500 . ?
C4 C5 1.417(4) . ?
C4 H4 0.9500 . ?
C5 C10 1.411(4) . ?
C5 C6 1.420(4) . ?
C6 C7 1.366(5) . ?
C6 H6 0.9500 . ?
C7 C8 1.412(5) . ?
C7 H7 0.9500 . ?
C8 C9 1.367(5) . ?
C8 H8 0.9500 . ?
C9 C10 1.411(5) . ?
C9 H9 0.9500 . ?
O1 H1A 0.75(4) . ?
O1 H2A 0.74(5) . ?

loop_
_geom_hbond_atom_site_label_D
_geom_hbond_atom_site_label_H
_geom_hbond_atom_site_label_A
_geom_hbond_distance_DH
_geom_hbond_distance_HA
_geom_hbond_distance_DA
_geom_hbond_angle_DHA
_geom_hbond_site_symmetry_A
O1 H1A Br2 0.75(4) 2.88(4) 3.488(3) 141(4) .
O1 H1A Br1 0.75(4) 2.99(4) 3.574(2) 137(4) .
O1 H2A Br2 0.74(5) 2.60(5) 3.330(3) 169(4) 4_545
N1 H1 O1 0.79(4) 1.96(4) 2.748(4) 174(4) 2_655
